data_4102721
loop_
_publ_author_name
'Matthew A. Rankin'
'Christopher C. Cummins'

_publ_section_title
;
 Carbon Dioxide Reduction by Terminal Tantalum Hydrides: Formation and
 Isolation of Bridging Methylene Diolate Complexes
;
_journal_name_full 'Journal of the American Chemical Society'
_journal_page_first 10021
_journal_page_last 10023
_journal_paper_doi 10.1021/ja104761n
_journal_volume 132
_journal_year 2010
_chemical_formula_sum 'C88.5 H145 N6 O2 Ta Ti'
_chemical_formula_weight 1553.95
_chemical_name_common (Ar[Np]N)2(tBuC(H)NAr)TaOCH2OTi(N[tBu]Ar)3
_chemical_name_systematic
; 
 ? 
;
_space_group_IT_number 14
_symmetry_cell_setting monoclinic
_symmetry_space_group_name_Hall '-P 2ybc'
_symmetry_space_group_name_H-M 'P 1 21/c 1'
_atom_sites_solution_hydrogens geom
_atom_sites_solution_primary direct
_atom_sites_solution_secondary difmap
_audit_creation_method SHELXL-97
_cell_angle_alpha 90.00
_cell_angle_beta 104.3540(10)
_cell_angle_gamma 90.00
_cell_formula_units_Z 4
_cell_length_a 18.7446(14)
_cell_length_b 38.429(3)
_cell_length_c 12.6441(9)
_cell_measurement_reflns_used 9581
_cell_measurement_temperature 100(2)
_cell_measurement_theta_max 27.43
_cell_measurement_theta_min 2.29
_cell_volume 8823.7(11)
_computing_cell_refinement 'SAINT 7.46A (Bruker-AXS, 2009)'
_computing_data_collection 'APEX2 v2009.9.0 (Bruker-AXS, 2009)'
_computing_data_reduction 'SAINT 7.46A (Bruker-AXS, 2009)'
_computing_molecular_graphics 'Bruker SHELXTL'
_computing_publication_material 'Bruker SHELXTL'
_computing_structure_refinement 'SHELXL-97 (Sheldrick, 2008)'
_computing_structure_solution 'SHELXS-97 (Sheldrick, 2008)'
_diffrn_ambient_temperature 100(2)
_diffrn_detector_area_resol_mean 8.3
_diffrn_measured_fraction_theta_full 0.993
_diffrn_measured_fraction_theta_max 0.993
_diffrn_measurement_device_type 'Bruker Smart APEX CCD'
_diffrn_measurement_method 'omega and phi scans'
_diffrn_radiation_monochromator graphite
_diffrn_radiation_source 'fine-focus sealed tube'
_diffrn_radiation_type MoK\a
_diffrn_radiation_wavelength 0.71073
_diffrn_reflns_av_R_equivalents 0.0557
_diffrn_reflns_av_sigmaI/netI 0.0319
_diffrn_reflns_limit_h_max 24
_diffrn_reflns_limit_h_min -24
_diffrn_reflns_limit_k_max 49
_diffrn_reflns_limit_k_min -49
_diffrn_reflns_limit_l_max 16
_diffrn_reflns_limit_l_min -16
_diffrn_reflns_number 180703
_diffrn_reflns_theta_full 27.71
_diffrn_reflns_theta_max 27.71
_diffrn_reflns_theta_min 1.06
_exptl_absorpt_coefficient_mu 1.376
_exptl_absorpt_correction_T_max 0.8099
_exptl_absorpt_correction_T_min 0.6159
_exptl_absorpt_correction_type multi-scan
_exptl_absorpt_process_details 'SADABS (Sheldrick, 2009)'
_exptl_crystal_colour yellow
_exptl_crystal_density_diffrn 1.170
_exptl_crystal_density_method 'not measured'
_exptl_crystal_description Plate
_exptl_crystal_F_000 3316
_exptl_crystal_size_max 0.39
_exptl_crystal_size_mid 0.26
_exptl_crystal_size_min 0.16
_platon_squeeze_details
; The unit cell contains 8 molecules of n-pentane which have been treated 
as a diffuse contribution to the overall scattering without specific atom 
positions by SQUEEZE/PLATON.
;
_refine_diff_density_max 1.508
_refine_diff_density_min -3.845
_refine_diff_density_rms 0.096
_refine_ls_extinction_method none
_refine_ls_goodness_of_fit_ref 1.174
_refine_ls_hydrogen_treatment constr
_refine_ls_matrix_type full
_refine_ls_number_parameters 1024
_refine_ls_number_reflns 20563
_refine_ls_number_restraints 413
_refine_ls_restrained_S_all 1.167
_refine_ls_R_factor_all 0.0597
_refine_ls_R_factor_gt 0.0500
_refine_ls_shift/su_max 0.001
_refine_ls_shift/su_mean 0.000
_refine_ls_structure_factor_coef Fsqd
_refine_ls_weighting_details 'calc w=1/[\s^2^(Fo^2^)+(0.0283P)^2^+28.4041P] where P=(Fo^2^+2Fc^2^)/3'
_refine_ls_weighting_scheme calc
_refine_ls_wR_factor_gt 0.1097
_refine_ls_wR_factor_ref 0.1129
_reflns_number_gt 17747
_reflns_number_total 20563
_reflns_threshold_expression >2sigma(I)
_cod_data_source_file ja104761n_si_004.cif
_cod_data_source_block 09393_5p
_cod_original_cell_volume 8823.6(11)
_cod_original_formula_sum 'C88.50 H145 N6 O2 Ta Ti'
_cod_database_code 4102721

loop_
_symmetry_equiv_pos_as_xyz
'x, y, z'
'-x, y+1/2, -z+1/2'
'-x, -y, -z'
'x, -y-1/2, z-1/2'

loop_
_atom_site_label
_atom_site_type_symbol
_atom_site_fract_x
_atom_site_fract_y
_atom_site_fract_z
_atom_site_U_iso_or_equiv
_atom_site_adp_type
_atom_site_occupancy
_atom_site_symmetry_multiplicity
_atom_site_calc_flag
_atom_site_refinement_flags
_atom_site_disorder_assembly
_atom_site_disorder_group
O1 O 0.15541(14) 0.34646(7) 0.2194(2) 0.0257(6) Uani 1 1 d . . .
C1 C 0.1011(2) 0.32504(10) 0.1535(3) 0.0287(9) Uani 1 1 d . . .
H1A H 0.1238 0.3099 0.1076 0.034 Uiso 1 1 calc R . .
H1B H 0.0789 0.3100 0.2003 0.034 Uiso 1 1 calc R . .
O2 O 0.04671(14) 0.34566(7) 0.0872(2) 0.0293(6) Uani 1 1 d . . .
Ta1 Ta 0.258817(8) 0.344629(4) 0.287386(12) 0.02199(5) Uani 1 1 d . A .
N1 N 0.33573(18) 0.31035(9) 0.2836(3) 0.0290(7) Uani 1 1 d D . .
N2 N 0.30154(17) 0.38163(8) 0.2100(3) 0.0257(7) Uani 1 1 d . . .
N3 N 0.26120(19) 0.35261(9) 0.4428(3) 0.0299(8) Uani 1 1 d D . .
C11 C 0.4058(5) 0.3027(5) 0.2672(12) 0.029(2) Uani 0.661(15) 1 d PDU A 1
C12 C 0.4675(4) 0.3167(4) 0.3383(11) 0.038(3) Uani 0.661(15) 1 d PDU A 1
H12 H 0.4621 0.3304 0.3985 0.046 Uiso 0.661(15) 1 calc PR A 1
C13 C 0.5379(5) 0.3109(4) 0.3219(10) 0.055(3) Uani 0.661(15) 1 d PDU A 1
C14 C 0.5447(5) 0.2899(4) 0.2351(10) 0.052(3) Uani 0.661(15) 1 d PDU A 1
H14 H 0.5925 0.2847 0.2267 0.063 Uiso 0.661(15) 1 calc PR A 1
C15 C 0.4845(5) 0.2766(3) 0.1614(9) 0.040(2) Uani 0.661(15) 1 d PDU A 1
C16 C 0.4148(5) 0.2828(4) 0.1790(9) 0.031(2) Uani 0.661(15) 1 d PDU A 1
H16 H 0.3726 0.2734 0.1297 0.037 Uiso 0.661(15) 1 calc PR A 1
C131 C 0.6050(6) 0.3261(5) 0.4019(11) 0.077(4) Uani 0.661(15) 1 d PDU A 1
H13A H 0.6252 0.3451 0.3666 0.115 Uiso 0.661(15) 1 calc PR A 1
H13B H 0.6423 0.3080 0.4245 0.115 Uiso 0.661(15) 1 calc PR A 1
H13C H 0.5905 0.3351 0.4661 0.115 Uiso 0.661(15) 1 calc PR A 1
C151 C 0.4925(6) 0.2550(4) 0.0647(10) 0.056(3) Uani 0.661(15) 1 d PDU A 1
H15A H 0.4960 0.2704 0.0045 0.084 Uiso 0.661(15) 1 calc PR A 1
H15B H 0.4496 0.2398 0.0411 0.084 Uiso 0.661(15) 1 calc PR A 1
H15C H 0.5372 0.2408 0.0860 0.084 Uiso 0.661(15) 1 calc PR A 1
C81 C 0.4096(11) 0.3067(12) 0.275(3) 0.040(4) Uani 0.339(15) 1 d PDU A 2
C82 C 0.4643(7) 0.3254(8) 0.347(3) 0.039(4) Uani 0.339(15) 1 d PDU A 2
H82 H 0.4522 0.3400 0.4007 0.047 Uiso 0.339(15) 1 calc PR A 2
C83 C 0.5374(9) 0.3224(7) 0.340(2) 0.048(4) Uani 0.339(15) 1 d PDU A 2
C84 C 0.5518(10) 0.3023(6) 0.256(2) 0.052(4) Uani 0.339(15) 1 d PDU A 2
H84 H 0.6006 0.3021 0.2464 0.062 Uiso 0.339(15) 1 calc PR A 2
C85 C 0.4995(11) 0.2827(8) 0.186(2) 0.050(4) Uani 0.339(15) 1 d PDU A 2
C86 C 0.4275(10) 0.2847(9) 0.198(2) 0.045(4) Uani 0.339(15) 1 d PDU A 2
H86 H 0.3902 0.2708 0.1536 0.054 Uiso 0.339(15) 1 calc PR A 2
C831 C 0.5992(10) 0.3428(7) 0.415(2) 0.063(6) Uani 0.339(15) 1 d PDU A 2
H83A H 0.6456 0.3383 0.3947 0.095 Uiso 0.339(15) 1 calc PR A 2
H83B H 0.6039 0.3356 0.4907 0.095 Uiso 0.339(15) 1 calc PR A 2
H83C H 0.5880 0.3677 0.4077 0.095 Uiso 0.339(15) 1 calc PR A 2
C851 C 0.5137(12) 0.2614(9) 0.093(2) 0.063(6) Uani 0.339(15) 1 d PDU A 2
H85A H 0.5666 0.2612 0.0969 0.095 Uiso 0.339(15) 1 calc PR A 2
H85B H 0.4871 0.2717 0.0231 0.095 Uiso 0.339(15) 1 calc PR A 2
H85C H 0.4965 0.2375 0.0978 0.095 Uiso 0.339(15) 1 calc PR A 2
C17 C 0.2692(2) 0.29105(10) 0.2404(3) 0.0255(8) Uani 1 1 d . A .
H17 H 0.2589 0.2885 0.1593 0.031 Uiso 1 1 calc R B 1
C18 C 0.2539(5) 0.2566(4) 0.2961(8) 0.030(2) Uani 0.661(15) 1 d PDU A 1
C181 C 0.2530(8) 0.2617(2) 0.4151(7) 0.054(3) Uani 0.661(15) 1 d PDU A 1
H18A H 0.2482 0.2391 0.4482 0.081 Uiso 0.661(15) 1 calc PR A 1
H18B H 0.2113 0.2766 0.4194 0.081 Uiso 0.661(15) 1 calc PR A 1
H18C H 0.2991 0.2728 0.4544 0.081 Uiso 0.661(15) 1 calc PR A 1
C182 C 0.1788(4) 0.2425(2) 0.2332(9) 0.046(2) Uani 0.661(15) 1 d PDU A 1
H18D H 0.1769 0.2417 0.1550 0.069 Uiso 0.661(15) 1 calc PR A 1
H18E H 0.1397 0.2577 0.2454 0.069 Uiso 0.661(15) 1 calc PR A 1
H18F H 0.1721 0.2189 0.2589 0.069 Uiso 0.661(15) 1 calc PR A 1
C183 C 0.3117(6) 0.2292(4) 0.2895(11) 0.045(3) Uani 0.661(15) 1 d PDU A 1
H18G H 0.3600 0.2367 0.3332 0.067 Uiso 0.661(15) 1 calc PR A 1
H18H H 0.3137 0.2262 0.2133 0.067 Uiso 0.661(15) 1 calc PR A 1
H18I H 0.2985 0.2070 0.3177 0.067 Uiso 0.661(15) 1 calc PR A 1
C98 C 0.2601(9) 0.2579(7) 0.3015(15) 0.030(4) Uani 0.339(15) 1 d PDU A 2
C981 C 0.2981(10) 0.2607(4) 0.4231(11) 0.036(3) Uani 0.339(15) 1 d PDU A 2
H98A H 0.2692 0.2759 0.4589 0.054 Uiso 0.339(15) 1 calc PR A 2
H98B H 0.3475 0.2706 0.4320 0.054 Uiso 0.339(15) 1 calc PR A 2
H98C H 0.3021 0.2375 0.4564 0.054 Uiso 0.339(15) 1 calc PR A 2
C982 C 0.1788(8) 0.2500(4) 0.2898(16) 0.038(4) Uani 0.339(15) 1 d PDU A 2
H98D H 0.1579 0.2674 0.3299 0.058 Uiso 0.339(15) 1 calc PR A 2
H98E H 0.1737 0.2268 0.3195 0.058 Uiso 0.339(15) 1 calc PR A 2
H98F H 0.1526 0.2506 0.2124 0.058 Uiso 0.339(15) 1 calc PR A 2
C983 C 0.2935(11) 0.2272(7) 0.2532(17) 0.035(4) Uani 0.339(15) 1 d PDU A 2
H98G H 0.3417 0.2339 0.2426 0.053 Uiso 0.339(15) 1 calc PR A 2
H98H H 0.2608 0.2206 0.1828 0.053 Uiso 0.339(15) 1 calc PR A 2
H98I H 0.2994 0.2073 0.3034 0.053 Uiso 0.339(15) 1 calc PR A 2
C21 C 0.2874(2) 0.41678(10) 0.2363(3) 0.0290(8) Uani 1 1 d . A .
C22 C 0.2170(2) 0.42670(11) 0.2414(3) 0.0302(9) Uani 1 1 d . . .
H22 H 0.1779 0.4104 0.2212 0.036 Uiso 1 1 calc R A .
C23 C 0.2022(3) 0.45999(11) 0.2755(4) 0.0401(11) Uani 1 1 d . A .
C231 C 0.1245(3) 0.46993(14) 0.2787(5) 0.0541(14) Uani 1 1 d . . .
H23A H 0.1255 0.4814 0.3483 0.081 Uiso 1 1 calc R A .
H23B H 0.0940 0.4490 0.2713 0.081 Uiso 1 1 calc R . .
H23C H 0.1040 0.4859 0.2184 0.081 Uiso 1 1 calc R . .
C24 C 0.2591(3) 0.48376(13) 0.3013(5) 0.0545(14) Uani 1 1 d . . .
H24 H 0.2495 0.5066 0.3230 0.065 Uiso 1 1 calc R A .
C25 C 0.3301(3) 0.47514(12) 0.2962(5) 0.0506(14) Uani 1 1 d . A .
C251 C 0.3928(4) 0.50130(15) 0.3286(6) 0.076(2) Uani 1 1 d . . .
H25A H 0.4385 0.4907 0.3198 0.114 Uiso 1 1 calc R A .
H25B H 0.3988 0.5081 0.4050 0.114 Uiso 1 1 calc R . .
H25C H 0.3814 0.5219 0.2818 0.114 Uiso 1 1 calc R . .
C26 C 0.3441(3) 0.44165(11) 0.2634(4) 0.0387(10) Uani 1 1 d . . .
H26 H 0.3925 0.4356 0.2593 0.046 Uiso 1 1 calc R A .
C27 C 0.3475(2) 0.37673(11) 0.1322(3) 0.0313(9) Uani 1 1 d . A .
H27A H 0.3741 0.3544 0.1491 0.038 Uiso 1 1 calc R . .
H27B H 0.3848 0.3955 0.1440 0.038 Uiso 1 1 calc R . .
C28 C 0.3060(2) 0.37661(11) 0.0099(3) 0.0291(8) Uani 1 1 d . . .
C281 C 0.3630(3) 0.36838(14) -0.0549(4) 0.0458(12) Uani 1 1 d . A .
H28A H 0.3396 0.3695 -0.1333 0.069 Uiso 1 1 calc R . .
H28B H 0.3829 0.3450 -0.0361 0.069 Uiso 1 1 calc R . .
H28C H 0.4031 0.3854 -0.0369 0.069 Uiso 1 1 calc R . .
C282 C 0.2715(2) 0.41229(11) -0.0248(4) 0.0339(9) Uani 1 1 d . A .
H28D H 0.3096 0.4303 -0.0071 0.051 Uiso 1 1 calc R . .
H28E H 0.2335 0.4171 0.0143 0.051 Uiso 1 1 calc R . .
H28F H 0.2492 0.4123 -0.1036 0.051 Uiso 1 1 calc R . .
C283 C 0.2463(3) 0.34906(12) -0.0117(4) 0.0391(10) Uani 1 1 d . A .
H28G H 0.2236 0.3478 -0.0903 0.059 Uiso 1 1 calc R . .
H28H H 0.2088 0.3551 0.0271 0.059 Uiso 1 1 calc R . .
H28I H 0.2680 0.3264 0.0140 0.059 Uiso 1 1 calc R . .
C31 C 0.3317(5) 0.3603(2) 0.5155(9) 0.0238(18) Uani 0.661(15) 1 d PDU A 1
C32 C 0.3700(4) 0.3895(2) 0.4974(7) 0.037(2) Uani 0.661(15) 1 d PDU A 1
H32 H 0.3479 0.4051 0.4405 0.044 Uiso 0.661(15) 1 calc PR A 1
C33 C 0.4411(5) 0.3964(2) 0.5618(8) 0.049(2) Uani 0.661(15) 1 d PDU A 1
C34 C 0.4714(5) 0.3735(2) 0.6461(7) 0.040(2) Uani 0.661(15) 1 d PDU A 1
H34 H 0.5202 0.3774 0.6884 0.048 Uiso 0.661(15) 1 calc PR A 1
C35 C 0.4325(6) 0.3452(2) 0.6701(12) 0.0292(19) Uani 0.661(15) 1 d PDU A 1
C36 C 0.3646(6) 0.3378(2) 0.6000(11) 0.0243(19) Uani 0.661(15) 1 d PDU A 1
H36 H 0.3400 0.3169 0.6099 0.029 Uiso 0.661(15) 1 calc PR A 1
C331 C 0.4840(7) 0.4281(3) 0.5375(13) 0.093(5) Uani 0.661(15) 1 d PDU A 1
H33A H 0.4515 0.4485 0.5245 0.140 Uiso 0.661(15) 1 calc PR A 1
H33B H 0.5021 0.4235 0.4725 0.140 Uiso 0.661(15) 1 calc PR A 1
H33C H 0.5258 0.4326 0.5999 0.140 Uiso 0.661(15) 1 calc PR A 1
C351 C 0.4668(7) 0.3214(3) 0.7648(13) 0.033(3) Uani 0.661(15) 1 d PDU A 1
H35A H 0.5174 0.3291 0.7979 0.050 Uiso 0.661(15) 1 calc PR A 1
H35B H 0.4675 0.2975 0.7382 0.050 Uiso 0.661(15) 1 calc PR A 1
H35C H 0.4379 0.3224 0.8195 0.050 Uiso 0.661(15) 1 calc PR A 1
C71 C 0.3260(13) 0.3624(6) 0.523(2) 0.050(5) Uani 0.339(15) 1 d PDU A 2
C72 C 0.3525(11) 0.3959(5) 0.5190(16) 0.061(5) Uani 0.339(15) 1 d PDU A 2
H72 H 0.3263 0.4122 0.4675 0.073 Uiso 0.339(15) 1 calc PR A 2
C73 C 0.4182(12) 0.4051(6) 0.5920(16) 0.071(5) Uani 0.339(15) 1 d PDU A 2
C74 C 0.4547(12) 0.3823(6) 0.6703(16) 0.063(5) Uani 0.339(15) 1 d PDU A 2
H74 H 0.4964 0.3900 0.7245 0.076 Uiso 0.339(15) 1 calc PR A 2
C75 C 0.4313(15) 0.3481(7) 0.671(3) 0.056(5) Uani 0.339(15) 1 d PDU A 2
C76 C 0.3643(13) 0.3395(7) 0.601(2) 0.050(5) Uani 0.339(15) 1 d PDU A 2
H76 H 0.3440 0.3171 0.6066 0.060 Uiso 0.339(15) 1 calc PR A 2
C731 C 0.4478(17) 0.4422(7) 0.588(2) 0.105(8) Uani 0.339(15) 1 d PDU A 2
H73A H 0.4936 0.4449 0.6455 0.158 Uiso 0.339(15) 1 calc PR A 2
H73B H 0.4112 0.4590 0.6007 0.158 Uiso 0.339(15) 1 calc PR A 2
H73C H 0.4575 0.4465 0.5168 0.158 Uiso 0.339(15) 1 calc PR A 2
C751 C 0.4711(19) 0.3233(9) 0.759(3) 0.059(7) Uani 0.339(15) 1 d PDU A 2
H75A H 0.4977 0.3366 0.8225 0.088 Uiso 0.339(15) 1 calc PR A 2
H75B H 0.5061 0.3093 0.7307 0.088 Uiso 0.339(15) 1 calc PR A 2
H75C H 0.4352 0.3079 0.7798 0.088 Uiso 0.339(15) 1 calc PR A 2
C37 C 0.2003(2) 0.34070(12) 0.4901(4) 0.0364(10) Uani 1 1 d . A .
H37A H 0.2206 0.3231 0.5469 0.044 Uiso 1 1 calc R . .
H37B H 0.1636 0.3287 0.4317 0.044 Uiso 1 1 calc R . .
C38 C 0.1593(3) 0.36800(15) 0.5411(4) 0.0437(12) Uani 1 1 d . . .
C381 C 0.2085(3) 0.38115(19) 0.6500(4) 0.0643(17) Uani 1 1 d . A .
H38A H 0.1808 0.3977 0.6833 0.096 Uiso 1 1 calc R . .
H38B H 0.2521 0.3927 0.6366 0.096 Uiso 1 1 calc R . .
H38C H 0.2240 0.3614 0.6995 0.096 Uiso 1 1 calc R . .
C382 C 0.0922(3) 0.35050(19) 0.5633(5) 0.0654(17) Uani 1 1 d . A .
H38D H 0.0637 0.3394 0.4963 0.098 Uiso 1 1 calc R . .
H38E H 0.0617 0.3679 0.5879 0.098 Uiso 1 1 calc R . .
H38F H 0.1079 0.3328 0.6201 0.098 Uiso 1 1 calc R . .
C383 C 0.1363(3) 0.39829(16) 0.4626(5) 0.0578(15) Uani 1 1 d . A .
H38G H 0.1068 0.3896 0.3925 0.087 Uiso 1 1 calc R . .
H38H H 0.1803 0.4100 0.4514 0.087 Uiso 1 1 calc R . .
H38I H 0.1071 0.4148 0.4933 0.087 Uiso 1 1 calc R . .
Ti1 Ti -0.04394(4) 0.354252(18) 0.00047(6) 0.02366(14) Uani 1 1 d . . .
N4 N -0.08047(17) 0.31040(8) -0.0648(3) 0.0249(7) Uani 1 1 d . . .
N5 N -0.11045(19) 0.37177(10) 0.0834(3) 0.0319(8) Uani 1 1 d . . .
N6 N -0.04356(17) 0.38762(8) -0.1141(3) 0.0274(7) Uani 1 1 d . . .
C41 C -0.1568(2) 0.30201(11) -0.0778(3) 0.0298(9) Uani 1 1 d . . .
C42 C -0.1809(3) 0.28216(13) -0.0010(4) 0.0437(11) Uani 1 1 d . . .
H42 H -0.1460 0.2740 0.0621 0.052 Uiso 1 1 calc R . .
C43 C -0.2552(3) 0.27410(16) -0.0152(5) 0.0563(15) Uani 1 1 d . . .
C44 C -0.3052(3) 0.28542(14) -0.1086(5) 0.0507(13) Uani 1 1 d . . .
H44 H -0.3557 0.2795 -0.1194 0.061 Uiso 1 1 calc R . .
C45 C -0.2834(2) 0.30514(12) -0.1867(4) 0.0366(10) Uani 1 1 d . . .
C46 C -0.2089(2) 0.31336(10) -0.1700(3) 0.0286(8) Uani 1 1 d . . .
H46 H -0.1933 0.3270 -0.2229 0.034 Uiso 1 1 calc R . .
C47 C -0.0357(2) 0.28134(11) -0.0977(4) 0.0354(10) Uani 1 1 d . . .
C51 C -0.1644(2) 0.39766(11) 0.0359(3) 0.0307(9) Uani 1 1 d . . .
C52 C -0.2355(2) 0.38788(12) -0.0179(4) 0.0373(10) Uani 1 1 d . . .
H52 H -0.2481 0.3639 -0.0249 0.045 Uiso 1 1 calc R . .
C53 C -0.2887(3) 0.41293(14) -0.0619(4) 0.0480(13) Uani 1 1 d . . .
C54 C -0.2693(3) 0.44775(14) -0.0535(4) 0.0502(13) Uani 1 1 d . . .
H54 H -0.3052 0.4648 -0.0843 0.060 Uiso 1 1 calc R . .
C55 C -0.1985(3) 0.45842(12) -0.0009(4) 0.0410(11) Uani 1 1 d . . .
C56 C -0.1469(2) 0.43300(12) 0.0443(4) 0.0342(9) Uani 1 1 d . . .
H56 H -0.0986 0.4399 0.0817 0.041 Uiso 1 1 calc R . .
C57 C -0.1110(3) 0.36233(14) 0.1988(4) 0.0451(12) Uani 1 1 d . . .
C61 C -0.0956(2) 0.38338(10) -0.2187(3) 0.0291(8) Uani 1 1 d . . .
C62 C -0.0812(2) 0.36099(11) -0.2976(4) 0.0335(9) Uani 1 1 d . . .
H62 H -0.0346 0.3498 -0.2843 0.040 Uiso 1 1 calc R . .
C63 C -0.1331(3) 0.35463(12) -0.3953(4) 0.0389(10) Uani 1 1 d . . .
C64 C -0.1995(3) 0.37227(12) -0.4152(4) 0.0427(11) Uani 1 1 d . . .
H64 H -0.2351 0.3683 -0.4820 0.051 Uiso 1 1 calc R . .
C65 C -0.2156(3) 0.39555(12) -0.3403(4) 0.0406(11) Uani 1 1 d . . .
C66 C -0.1634(2) 0.40078(11) -0.2413(4) 0.0336(9) Uani 1 1 d . . .
H66 H -0.1740 0.4163 -0.1888 0.040 Uiso 1 1 calc R . .
C67 C 0.0107(2) 0.41695(11) -0.1093(4) 0.0325(9) Uani 1 1 d . . .
C431 C -0.2794(4) 0.2530(3) 0.0706(7) 0.104(3) Uani 1 1 d . . .
H43A H -0.2815 0.2681 0.1322 0.156 Uiso 1 1 calc R . .
H43B H -0.2441 0.2342 0.0960 0.156 Uiso 1 1 calc R . .
H43C H -0.3282 0.2432 0.0391 0.156 Uiso 1 1 calc R . .
C451 C -0.3379(3) 0.31818(14) -0.2878(4) 0.0481(13) Uani 1 1 d . . .
H45A H -0.3746 0.3001 -0.3154 0.072 Uiso 1 1 calc R . .
H45B H -0.3119 0.3239 -0.3439 0.072 Uiso 1 1 calc R . .
H45C H -0.3627 0.3390 -0.2697 0.072 Uiso 1 1 calc R . .
C471 C -0.0145(3) 0.25465(13) -0.0058(5) 0.0539(14) Uani 1 1 d . . .
H47A H 0.0151 0.2362 -0.0273 0.081 Uiso 1 1 calc R . .
H47B H -0.0592 0.2446 0.0086 0.081 Uiso 1 1 calc R . .
H47C H 0.0142 0.2661 0.0604 0.081 Uiso 1 1 calc R . .
C472 C -0.0796(3) 0.26384(15) -0.2032(5) 0.0603(16) Uani 1 1 d . . .
H47D H -0.0963 0.2816 -0.2596 0.090 Uiso 1 1 calc R . .
H47E H -0.1223 0.2518 -0.1890 0.090 Uiso 1 1 calc R . .
H47F H -0.0480 0.2470 -0.2282 0.090 Uiso 1 1 calc R . .
C473 C 0.0349(2) 0.29627(13) -0.1200(4) 0.0400(11) Uani 1 1 d . . .
H47G H 0.0664 0.2772 -0.1327 0.060 Uiso 1 1 calc R . .
H47H H 0.0611 0.3099 -0.0569 0.060 Uiso 1 1 calc R . .
H47I H 0.0223 0.3112 -0.1847 0.060 Uiso 1 1 calc R . .
C531 C -0.3668(3) 0.40164(19) -0.1169(6) 0.080(2) Uani 1 1 d . . .
H53A H -0.4011 0.4121 -0.0788 0.120 Uiso 1 1 calc R . .
H53B H -0.3702 0.3762 -0.1141 0.120 Uiso 1 1 calc R . .
H53C H -0.3793 0.4093 -0.1931 0.120 Uiso 1 1 calc R . .
C551 C -0.1787(3) 0.49648(13) 0.0086(5) 0.0579(15) Uani 1 1 d . . .
H55A H -0.1900 0.5070 -0.0643 0.087 Uiso 1 1 calc R . .
H55B H -0.1260 0.4990 0.0427 0.087 Uiso 1 1 calc R . .
H55C H -0.2071 0.5082 0.0535 0.087 Uiso 1 1 calc R . .
C571 C -0.0918(4) 0.39358(16) 0.2729(5) 0.0704(19) Uani 1 1 d . . .
H57A H -0.0437 0.4027 0.2692 0.106 Uiso 1 1 calc R . .
H57B H -0.0901 0.3867 0.3482 0.106 Uiso 1 1 calc R . .
H57C H -0.1293 0.4116 0.2495 0.106 Uiso 1 1 calc R . .
C572 C -0.1883(4) 0.34835(19) 0.2029(5) 0.072(2) Uani 1 1 d . . .
H57D H -0.2245 0.3672 0.1846 0.108 Uiso 1 1 calc R . .
H57E H -0.1864 0.3397 0.2765 0.108 Uiso 1 1 calc R . .
H57F H -0.2025 0.3293 0.1502 0.108 Uiso 1 1 calc R . .
C573 C -0.0557(3) 0.33373(14) 0.2397(4) 0.0504(13) Uani 1 1 d . . .
H57G H -0.0617 0.3153 0.1845 0.076 Uiso 1 1 calc R . .
H57H H -0.0637 0.3240 0.3075 0.076 Uiso 1 1 calc R . .
H57I H -0.0057 0.3433 0.2535 0.076 Uiso 1 1 calc R . .
C631 C -0.1176(4) 0.32815(16) -0.4745(4) 0.0589(15) Uani 1 1 d . . .
H63A H -0.1609 0.3133 -0.5002 0.088 Uiso 1 1 calc R . .
H63B H -0.0754 0.3138 -0.4381 0.088 Uiso 1 1 calc R . .
H63C H -0.1064 0.3401 -0.5369 0.088 Uiso 1 1 calc R . .
C651 C -0.2879(3) 0.41498(14) -0.3647(5) 0.0612(17) Uani 1 1 d . . .
H65A H -0.2920 0.4280 -0.2997 0.092 Uiso 1 1 calc R . .
H65B H -0.3287 0.3984 -0.3850 0.092 Uiso 1 1 calc R . .
H65C H -0.2900 0.4312 -0.4251 0.092 Uiso 1 1 calc R . .
C671 C -0.0303(3) 0.45145(11) -0.1455(4) 0.0421(11) Uani 1 1 d . . .
H67A H -0.0585 0.4495 -0.2217 0.063 Uiso 1 1 calc R . .
H67B H 0.0055 0.4704 -0.1386 0.063 Uiso 1 1 calc R . .
H67C H -0.0639 0.4563 -0.0991 0.063 Uiso 1 1 calc R . .
C672 C 0.0559(2) 0.42073(11) 0.0080(4) 0.0398(11) Uani 1 1 d . . .
H67D H 0.0228 0.4229 0.0567 0.060 Uiso 1 1 calc R . .
H67E H 0.0869 0.4416 0.0144 0.060 Uiso 1 1 calc R . .
H67F H 0.0873 0.4002 0.0285 0.060 Uiso 1 1 calc R . .
C673 C 0.0617(2) 0.40950(12) -0.1843(4) 0.0431(11) Uani 1 1 d . . .
H67G H 0.0871 0.3873 -0.1636 0.065 Uiso 1 1 calc R . .
H67H H 0.0982 0.4282 -0.1770 0.065 Uiso 1 1 calc R . .
H67I H 0.0326 0.4082 -0.2601 0.065 Uiso 1 1 calc R . .
C1S C -0.0829(4) 0.4504(3) -0.4795(4) 0.169(12) Uani 0.50 1 d PRU C -1
H1S1 H -0.1274 0.4370 -0.5120 0.254 Uiso 0.50 1 calc PR D -1
H1S2 H -0.0868 0.4602 -0.4095 0.254 Uiso 0.50 1 calc PR E -1
H1S3 H -0.0398 0.4351 -0.4676 0.254 Uiso 0.50 1 calc PR F -1
C2S C -0.0753(4) 0.4773(3) -0.5495(5) 0.245(12) Uani 0.50 1 d PRU C -1
H2S1 H -0.1187 0.4928 -0.5610 0.294 Uiso 0.50 1 calc PR G -1
H2S2 H -0.0737 0.4674 -0.6212 0.294 Uiso 0.50 1 calc PR H -1
C3S C 0.0001(5) 0.5001(2) -0.5004(6) 0.264(11) Uani 0.50 1 d PRU C -1
H3S1 H -0.0013 0.5090 -0.4273 0.316 Uiso 0.50 1 calc PR I -1
H3S2 H 0.0431 0.4844 -0.4906 0.316 Uiso 0.50 1 calc PR J -1
C4S C 0.0104(6) 0.5273(2) -0.5623(7) 0.260(14) Uani 0.50 1 d PRU C -1
H4S1 H -0.0324 0.5431 -0.5705 0.312 Uiso 0.50 1 calc PR K -1
H4S2 H 0.0098 0.5183 -0.6359 0.312 Uiso 0.50 1 calc PR L -1
C5S C 0.0829(6) 0.54986(15) -0.5214(8) 0.34(2) Uani 0.50 1 d PRU C -1
H5S1 H 0.0837 0.5685 -0.5740 0.506 Uiso 0.50 1 calc PR M -1
H5S2 H 0.1262 0.5349 -0.5149 0.506 Uiso 0.50 1 calc PR N -1
H5S3 H 0.0837 0.5601 -0.4501 0.506 Uiso 0.50 1 calc PR O -1

loop_
_atom_site_aniso_label
_atom_site_aniso_U_11
_atom_site_aniso_U_22
_atom_site_aniso_U_33
_atom_site_aniso_U_23
_atom_site_aniso_U_13
_atom_site_aniso_U_12
O1 0.0203(13) 0.0271(14) 0.0266(13) -0.0021(11) 0.0001(10) 0.0018(11)
C1 0.0240(19) 0.0220(19) 0.036(2) 0.0039(16) -0.0011(16) -0.0001(15)
O2 0.0222(13) 0.0242(14) 0.0366(15) 0.0034(12) -0.0024(11) 0.0018(11)
Ta1 0.02060(8) 0.02185(8) 0.02136(7) -0.00185(6) 0.00108(5) 0.00037(6)
N1 0.0235(17) 0.0231(17) 0.0375(19) -0.0039(14) 0.0021(14) 0.0018(13)
N2 0.0240(16) 0.0227(16) 0.0290(17) -0.0005(13) 0.0039(13) 0.0026(13)
N3 0.0360(19) 0.0340(19) 0.0157(15) -0.0024(13) -0.0013(13) -0.0137(15)
C11 0.023(4) 0.028(7) 0.033(5) 0.011(3) 0.001(3) 0.002(3)
C12 0.030(4) 0.048(8) 0.031(4) 0.005(4) -0.003(3) 0.010(3)
C13 0.026(4) 0.080(10) 0.048(6) 0.001(5) -0.010(4) 0.008(5)
C14 0.023(4) 0.070(8) 0.059(6) 0.003(5) 0.001(4) 0.014(4)
C15 0.026(4) 0.047(6) 0.046(5) 0.005(4) 0.005(4) 0.010(4)
C16 0.020(4) 0.032(4) 0.038(4) 0.006(3) 0.003(3) 0.007(3)
C131 0.029(4) 0.122(13) 0.065(7) -0.017(8) -0.015(4) 0.001(6)
C151 0.032(6) 0.084(10) 0.055(7) -0.006(5) 0.016(5) 0.021(6)
C81 0.023(5) 0.023(8) 0.065(10) -0.003(6) -0.003(6) 0.004(5)
C82 0.022(5) 0.029(8) 0.060(9) 0.003(5) -0.004(5) -0.001(5)
C83 0.024(5) 0.044(8) 0.069(9) -0.003(6) -0.003(5) 0.000(5)
C84 0.025(5) 0.050(8) 0.075(9) -0.007(6) 0.001(5) 0.001(5)
C85 0.026(6) 0.046(7) 0.074(9) -0.009(6) 0.005(6) 0.001(6)
C86 0.025(5) 0.036(7) 0.069(10) -0.007(6) 0.002(6) 0.002(6)
C831 0.018(6) 0.081(14) 0.081(12) -0.021(10) -0.005(7) -0.001(8)
C851 0.034(10) 0.073(12) 0.081(14) -0.021(9) 0.010(9) 0.002(10)
C17 0.0232(18) 0.028(2) 0.0237(19) 0.0003(15) 0.0034(14) -0.0003(15)
C18 0.035(4) 0.022(5) 0.033(4) 0.003(4) 0.007(4) 0.003(3)
C181 0.102(8) 0.025(4) 0.038(4) 0.001(3) 0.023(4) -0.005(5)
C182 0.040(3) 0.033(4) 0.060(5) 0.013(4) 0.002(4) -0.008(3)
C183 0.044(4) 0.018(4) 0.074(8) 0.006(5) 0.017(4) 0.004(4)
C98 0.035(6) 0.017(9) 0.036(6) 0.005(7) 0.005(6) 0.000(6)
C981 0.052(8) 0.020(6) 0.034(6) 0.010(4) 0.006(5) -0.004(6)
C982 0.037(6) 0.033(8) 0.046(9) 0.012(7) 0.012(5) 0.000(5)
C983 0.043(9) 0.019(7) 0.043(9) 0.006(7) 0.010(7) 0.003(7)
C21 0.036(2) 0.0218(19) 0.026(2) 0.0014(15) 0.0007(16) -0.0028(16)
C22 0.034(2) 0.027(2) 0.028(2) 0.0009(16) 0.0045(17) 0.0015(17)
C23 0.054(3) 0.025(2) 0.040(2) 0.0010(18) 0.008(2) 0.009(2)
C231 0.066(4) 0.038(3) 0.059(3) -0.001(2) 0.017(3) 0.022(3)
C24 0.065(4) 0.024(2) 0.065(4) -0.004(2) 0.000(3) 0.003(2)
C25 0.058(3) 0.020(2) 0.061(3) 0.002(2) -0.008(3) -0.008(2)
C251 0.073(4) 0.031(3) 0.104(5) 0.002(3) -0.017(4) -0.018(3)
C26 0.039(2) 0.027(2) 0.044(3) 0.0043(19) 0.000(2) -0.0054(18)
C27 0.028(2) 0.030(2) 0.035(2) 0.0043(17) 0.0062(17) 0.0068(16)
C28 0.030(2) 0.026(2) 0.031(2) 0.0023(16) 0.0075(17) 0.0029(16)
C281 0.050(3) 0.053(3) 0.038(3) 0.005(2) 0.017(2) 0.013(2)
C282 0.038(2) 0.028(2) 0.034(2) 0.0058(17) 0.0056(18) 0.0030(18)
C283 0.048(3) 0.034(2) 0.034(2) -0.0028(18) 0.008(2) -0.005(2)
C31 0.023(3) 0.027(3) 0.017(4) -0.008(2) -0.004(3) 0.001(2)
C32 0.037(3) 0.028(3) 0.034(4) 0.005(3) -0.013(3) -0.004(2)
C33 0.042(4) 0.035(4) 0.056(5) 0.009(3) -0.018(3) -0.014(3)
C34 0.032(3) 0.036(3) 0.040(4) 0.001(3) -0.015(3) -0.008(3)
C35 0.020(3) 0.034(3) 0.028(4) 0.000(3) -0.004(3) 0.004(2)
C36 0.020(3) 0.022(3) 0.028(4) -0.003(3) 0.000(3) 0.003(2)
C331 0.075(7) 0.055(6) 0.112(9) 0.039(5) -0.047(6) -0.042(5)
C351 0.017(4) 0.036(5) 0.040(6) 0.004(4) -0.007(4) 0.006(4)
C71 0.056(8) 0.073(9) 0.030(7) -0.006(6) 0.029(6) -0.039(7)
C72 0.067(8) 0.075(9) 0.040(7) 0.003(6) 0.011(6) -0.044(7)
C73 0.078(9) 0.080(9) 0.050(7) 0.002(6) 0.001(6) -0.049(7)
C74 0.066(9) 0.080(9) 0.041(7) -0.002(6) 0.010(6) -0.043(7)
C75 0.061(9) 0.074(9) 0.039(8) -0.006(6) 0.024(6) -0.033(7)
C76 0.058(9) 0.066(9) 0.037(9) -0.008(7) 0.029(7) -0.034(7)
C731 0.109(15) 0.100(12) 0.082(13) 0.028(10) -0.025(11) -0.076(11)
C751 0.057(12) 0.076(12) 0.051(13) -0.004(10) 0.028(8) -0.023(11)
C37 0.030(2) 0.045(3) 0.031(2) 0.0031(19) 0.0028(17) -0.0035(19)
C38 0.038(3) 0.067(3) 0.027(2) 0.001(2) 0.0099(19) 0.008(2)
C381 0.057(3) 0.101(5) 0.037(3) -0.020(3) 0.015(2) 0.014(3)
C382 0.042(3) 0.102(5) 0.055(3) 0.008(3) 0.018(3) 0.003(3)
C383 0.065(4) 0.058(4) 0.054(3) 0.002(3) 0.021(3) 0.018(3)
Ti1 0.0182(3) 0.0227(3) 0.0277(3) 0.0010(3) 0.0011(3) 0.0009(2)
N4 0.0234(16) 0.0198(15) 0.0304(17) 0.0016(13) 0.0044(13) -0.0008(12)
N5 0.0267(17) 0.038(2) 0.0300(18) 0.0010(15) 0.0053(14) 0.0066(15)
N6 0.0216(16) 0.0209(16) 0.0364(19) 0.0023(13) 0.0012(14) -0.0024(12)
C41 0.027(2) 0.031(2) 0.031(2) -0.0021(16) 0.0047(16) -0.0047(16)
C42 0.035(2) 0.048(3) 0.047(3) 0.013(2) 0.007(2) -0.007(2)
C43 0.041(3) 0.062(4) 0.067(4) 0.013(3) 0.016(3) -0.016(3)
C44 0.028(2) 0.049(3) 0.076(4) -0.005(3) 0.014(2) -0.013(2)
C45 0.026(2) 0.036(2) 0.044(3) -0.0140(19) 0.0020(18) -0.0029(18)
C46 0.027(2) 0.027(2) 0.032(2) -0.0048(16) 0.0071(16) -0.0018(16)
C47 0.031(2) 0.027(2) 0.046(3) -0.0074(18) 0.0054(19) 0.0025(17)
C51 0.027(2) 0.032(2) 0.032(2) -0.0050(17) 0.0038(16) 0.0072(16)
C52 0.031(2) 0.030(2) 0.049(3) -0.0120(19) 0.0045(19) 0.0012(17)
C53 0.027(2) 0.050(3) 0.058(3) -0.017(2) -0.005(2) 0.006(2)
C54 0.039(3) 0.044(3) 0.057(3) -0.013(2) -0.008(2) 0.016(2)
C55 0.040(3) 0.029(2) 0.048(3) -0.0091(19) 0.000(2) 0.0049(19)
C56 0.028(2) 0.036(2) 0.035(2) -0.0071(18) 0.0007(17) 0.0010(17)
C57 0.047(3) 0.053(3) 0.038(3) 0.006(2) 0.016(2) 0.018(2)
C61 0.030(2) 0.0232(19) 0.034(2) 0.0044(16) 0.0061(17) -0.0017(16)
C62 0.035(2) 0.032(2) 0.036(2) 0.0054(18) 0.0124(18) 0.0013(18)
C63 0.053(3) 0.034(2) 0.032(2) 0.0031(18) 0.015(2) -0.003(2)
C64 0.051(3) 0.035(2) 0.034(2) 0.0018(19) -0.005(2) -0.006(2)
C65 0.039(2) 0.028(2) 0.045(3) 0.0010(19) -0.008(2) 0.0000(19)
C66 0.033(2) 0.026(2) 0.038(2) -0.0040(17) -0.0001(18) 0.0012(17)
C67 0.024(2) 0.022(2) 0.049(3) 0.0058(17) 0.0043(18) -0.0025(15)
C431 0.059(4) 0.148(8) 0.109(6) 0.060(6) 0.030(4) -0.028(5)
C451 0.028(2) 0.055(3) 0.054(3) -0.018(2) -0.004(2) 0.002(2)
C471 0.042(3) 0.030(3) 0.087(4) 0.013(3) 0.012(3) 0.005(2)
C472 0.044(3) 0.055(3) 0.075(4) -0.038(3) 0.003(3) 0.003(3)
C473 0.033(2) 0.045(3) 0.044(3) -0.005(2) 0.013(2) 0.009(2)
C531 0.031(3) 0.080(5) 0.108(6) -0.033(4) -0.021(3) 0.004(3)
C551 0.059(3) 0.030(3) 0.077(4) -0.007(3) 0.003(3) 0.007(2)
C571 0.107(5) 0.060(4) 0.041(3) 0.000(3) 0.012(3) 0.031(4)
C572 0.065(4) 0.096(5) 0.066(4) 0.027(4) 0.037(3) 0.022(4)
C573 0.067(4) 0.051(3) 0.035(3) 0.011(2) 0.014(2) 0.015(3)
C631 0.080(4) 0.065(4) 0.037(3) -0.007(3) 0.024(3) -0.001(3)
C651 0.049(3) 0.043(3) 0.070(4) -0.011(3) -0.026(3) 0.010(2)
C671 0.035(2) 0.023(2) 0.063(3) 0.007(2) 0.004(2) -0.0033(18)
C672 0.029(2) 0.027(2) 0.058(3) 0.002(2) 0.001(2) -0.0074(17)
C673 0.030(2) 0.036(3) 0.064(3) 0.013(2) 0.014(2) -0.0038(19)
C1S 0.34(3) 0.043(10) 0.13(2) -0.032(10) 0.06(2) -0.021(14)
C2S 0.55(3) 0.088(13) 0.181(19) -0.069(11) 0.26(2) -0.094(17)
C3S 0.51(3) 0.127(15) 0.25(2) -0.033(13) 0.27(2) -0.075(15)
C4S 0.53(4) 0.099(15) 0.27(2) -0.055(14) 0.33(3) -0.071(18)
C5S 0.61(5) 0.24(4) 0.31(4) -0.11(3) 0.37(4) -0.18(4)

loop_
_atom_type_symbol
_atom_type_description
_atom_type_scat_dispersion_real
_atom_type_scat_dispersion_imag
_atom_type_scat_source
C C 0.0033 0.0016 'International Tables Vol C Tables 4.2.6.8 and 6.1.1.4'
H H 0.0000 0.0000 'International Tables Vol C Tables 4.2.6.8 and 6.1.1.4'
N N 0.0061 0.0033 'International Tables Vol C Tables 4.2.6.8 and 6.1.1.4'
O O 0.0106 0.0060 'International Tables Vol C Tables 4.2.6.8 and 6.1.1.4'
Ti Ti 0.2776 0.4457 'International Tables Vol C Tables 4.2.6.8 and 6.1.1.4'
Ta Ta -0.7052 6.5227 'International Tables Vol C Tables 4.2.6.8 and 6.1.1.4'

loop_
_geom_angle_atom_site_label_1
_geom_angle_atom_site_label_2
_geom_angle_atom_site_label_3
_geom_angle
C1 O1 Ta1 138.2(2)
O2 C1 O1 109.7(3)
C1 O2 Ti1 154.7(3)
O1 Ta1 N1 132.93(12)
O1 Ta1 N3 102.19(13)
N1 Ta1 N3 107.00(15)
O1 Ta1 N2 103.73(12)
N1 Ta1 N2 94.57(14)
N3 Ta1 N2 117.51(13)
O1 Ta1 C17 93.50(13)
N1 Ta1 C17 40.41(13)
N3 Ta1 C17 116.02(14)
N2 Ta1 C17 117.86(14)
C11 N1 C81 7.7(14)
C11 N1 C17 126.0(6)
C81 N1 C17 133.7(10)
C11 N1 Ta1 149.3(9)
C81 N1 Ta1 143(2)
C17 N1 Ta1 77.4(2)
C21 N2 C27 116.7(3)
C21 N2 Ta1 115.9(3)
C27 N2 Ta1 127.4(3)
C71 N3 C31 7.0(19)
C71 N3 C37 113.6(12)
C31 N3 C37 118.7(6)
C71 N3 Ta1 123.4(14)
C31 N3 Ta1 117.2(6)
C37 N3 Ta1 121.4(2)
C12 C11 C16 118.9(8)
C12 C11 N1 118.8(7)
C16 C11 N1 122.2(7)
C11 C12 C13 120.4(8)
C14 C13 C12 118.9(7)
C14 C13 C131 121.6(8)
C12 C13 C131 119.5(9)
C15 C14 C13 122.0(7)
C14 C15 C16 118.2(7)
C14 C15 C151 121.5(7)
C16 C15 C151 120.4(7)
C11 C16 C15 121.5(7)
C82 C81 C86 120.2(16)
C82 C81 N1 118.4(14)
C86 C81 N1 121.3(13)
C81 C82 C83 119.5(16)
C84 C83 C82 118.1(14)
C84 C83 C831 120.0(15)
C82 C83 C831 121.7(16)
C85 C84 C83 123.7(15)
C84 C85 C86 116.8(15)
C84 C85 C851 124.4(15)
C86 C85 C851 118.7(16)
C81 C86 C85 121.4(16)
N1 C17 C98 115.7(7)
N1 C17 C18 120.3(5)
C98 C17 C18 4.6(9)
N1 C17 Ta1 62.18(19)
C98 C17 Ta1 128.9(7)
C18 C17 Ta1 130.1(4)
C181 C18 C183 108.9(9)
C181 C18 C182 109.0(8)
C183 C18 C182 107.3(8)
C181 C18 C17 112.8(8)
C183 C18 C17 110.4(9)
C182 C18 C17 108.3(8)
C17 C98 C982 110.6(15)
C17 C98 C981 111.6(15)
C982 C98 C981 108.5(14)
C17 C98 C983 109.6(17)
C982 C98 C983 107.8(15)
C981 C98 C983 108.7(14)
C22 C21 C26 118.1(4)
C22 C21 N2 120.2(4)
C26 C21 N2 121.6(4)
C21 C22 C23 121.9(4)
C24 C23 C22 118.4(5)
C24 C23 C231 121.2(4)
C22 C23 C231 120.3(4)
C23 C24 C25 121.7(5)
C24 C25 C26 119.1(4)
C24 C25 C251 121.0(5)
C26 C25 C251 119.9(5)
C25 C26 C21 120.8(5)
N2 C27 C28 115.9(3)
C283 C28 C281 110.0(4)
C283 C28 C282 109.5(4)
C281 C28 C282 109.5(4)
C283 C28 C27 110.3(3)
C281 C28 C27 106.9(3)
C282 C28 C27 110.7(3)
C32 C31 C36 118.7(7)
C32 C31 N3 119.5(6)
C36 C31 N3 121.6(7)
C31 C32 C33 121.0(6)
C34 C33 C32 118.3(6)
C34 C33 C331 121.4(7)
C32 C33 C331 120.2(7)
C35 C34 C33 121.8(6)
C34 C35 C36 118.1(8)
C34 C35 C351 120.1(7)
C36 C35 C351 121.6(8)
C35 C36 C31 121.6(8)
C76 C71 C72 119.3(17)
C76 C71 N3 122.6(14)
C72 C71 N3 118.1(13)
C71 C72 C73 118.7(16)
C74 C73 C72 121.1(14)
C74 C73 C731 119.8(14)
C72 C73 C731 119.0(14)
C73 C74 C75 120.7(15)
C74 C75 C76 117.3(17)
C74 C75 C751 120.3(18)
C76 C75 C751 121.6(17)
C71 C76 C75 122.2(16)
N3 C37 C38 118.2(4)
C382 C38 C383 110.3(5)
C382 C38 C37 107.4(5)
C383 C38 C37 109.9(4)
C382 C38 C381 108.7(4)
C383 C38 C381 110.0(5)
C37 C38 C381 110.4(4)
O2 Ti1 N4 106.31(13)
O2 Ti1 N6 113.41(13)
N4 Ti1 N6 109.02(14)
O2 Ti1 N5 111.64(14)
N4 Ti1 N5 109.13(15)
N6 Ti1 N5 107.27(15)
C41 N4 C47 114.0(3)
C41 N4 Ti1 118.9(3)
C47 N4 Ti1 126.9(3)
C51 N5 C57 113.4(3)
C51 N5 Ti1 119.7(3)
C57 N5 Ti1 126.9(3)
C61 N6 C67 114.6(3)
C61 N6 Ti1 118.9(2)
C67 N6 Ti1 126.3(3)
C46 C41 C42 118.3(4)
C46 C41 N4 119.8(4)
C42 C41 N4 121.9(4)
C43 C42 C41 121.1(5)
C44 C43 C42 119.0(5)
C44 C43 C431 121.4(5)
C42 C43 C431 119.7(5)
C43 C44 C45 121.6(4)
C44 C45 C46 118.5(4)
C44 C45 C451 121.9(4)
C46 C45 C451 119.6(4)
C41 C46 C45 121.5(4)
N4 C47 C471 110.1(4)
N4 C47 C473 109.7(3)
C471 C47 C473 108.5(4)
N4 C47 C472 110.3(4)
C471 C47 C472 110.4(4)
C473 C47 C472 107.7(4)
C52 C51 C56 118.7(4)
C52 C51 N5 120.4(4)
C56 C51 N5 120.9(4)
C51 C52 C53 120.8(4)
C54 C53 C52 119.2(4)
C54 C53 C531 121.1(5)
C52 C53 C531 119.8(5)
C53 C54 C55 121.5(4)
C54 C55 C56 118.2(4)
C54 C55 C551 120.8(4)
C56 C55 C551 121.0(4)
C55 C56 C51 121.7(4)
N5 C57 C571 110.6(5)
N5 C57 C573 109.7(4)
C571 C57 C573 109.2(5)
N5 C57 C572 110.2(4)
C571 C57 C572 109.5(5)
C573 C57 C572 107.6(5)
C62 C61 C66 118.4(4)
C62 C61 N6 121.2(4)
C66 C61 N6 120.4(4)
C63 C62 C61 121.8(4)
C64 C63 C62 118.3(4)
C64 C63 C631 121.5(5)
C62 C63 C631 120.1(5)
C63 C64 C65 121.9(4)
C64 C65 C66 118.7(4)
C64 C65 C651 121.0(4)
C66 C65 C651 120.3(5)
C65 C66 C61 120.8(4)
N6 C67 C672 108.5(3)
N6 C67 C673 110.7(4)
C672 C67 C673 109.7(4)
N6 C67 C671 110.4(3)
C672 C67 C671 108.8(4)
C673 C67 C671 108.6(4)
C1S C2S C3S 111.61(7)
C4S C3S C2S 115.24(11)
C3S C4S C5S 117.92(9)

loop_
_geom_bond_atom_site_label_1
_geom_bond_atom_site_label_2
_geom_bond_distance
O1 C1 1.409(4)
O1 Ta1 1.917(2)
C1 O2 1.395(4)
O2 Ti1 1.810(3)
Ta1 N1 1.962(3)
Ta1 N3 1.978(3)
Ta1 N2 2.002(3)
Ta1 C17 2.165(4)
N1 C11 1.410(10)
N1 C81 1.421(19)
N1 C17 1.438(5)
N2 C21 1.432(5)
N2 C27 1.472(5)
N3 C71 1.425(19)
N3 C31 1.440(8)
N3 C37 1.487(5)
C11 C12 1.386(9)
C11 C16 1.396(9)
C12 C13 1.403(10)
C13 C14 1.392(12)
C13 C131 1.523(11)
C14 C15 1.372(11)
C15 C16 1.399(8)
C15 C151 1.517(10)
C81 C82 1.388(15)
C81 C86 1.391(15)
C82 C83 1.402(15)
C83 C84 1.397(17)
C83 C831 1.520(15)
C84 C85 1.370(16)
C85 C86 1.400(15)
C85 C851 1.509(16)
C17 C98 1.52(3)
C17 C18 1.558(16)
C18 C181 1.522(10)
C18 C183 1.530(10)
C18 C182 1.534(10)
C98 C982 1.524(14)
C98 C981 1.531(14)
C98 C983 1.532(14)
C21 C22 1.389(6)
C21 C26 1.407(6)
C22 C23 1.400(6)
C23 C24 1.381(7)
C23 C231 1.515(7)
C24 C25 1.388(8)
C25 C26 1.397(7)
C25 C251 1.523(7)
C27 C28 1.549(6)
C28 C283 1.515(6)
C28 C281 1.532(6)
C28 C282 1.533(6)
C31 C32 1.382(9)
C31 C36 1.393(9)
C32 C33 1.404(8)
C33 C34 1.389(9)
C33 C331 1.533(10)
C34 C35 1.384(11)
C35 C36 1.388(7)
C35 C351 1.517(9)
C71 C76 1.384(16)
C71 C72 1.385(15)
C72 C73 1.389(15)
C73 C74 1.372(16)
C73 C731 1.535(16)
C74 C75 1.385(16)
C75 C76 1.387(14)
C75 C751 1.509(15)
C37 C38 1.533(7)
C38 C382 1.513(7)
C38 C383 1.521(7)
C38 C381 1.541(7)
Ti1 N4 1.926(3)
Ti1 N6 1.936(3)
Ti1 N5 1.937(4)
N4 C41 1.436(5)
N4 C47 1.515(5)
N5 C51 1.440(5)
N5 C57 1.507(6)
N6 C61 1.445(5)
N6 C67 1.509(5)
C41 C46 1.392(6)
C41 C42 1.395(6)
C42 C43 1.394(7)
C43 C44 1.384(8)
C43 C431 1.510(8)
C44 C45 1.384(7)
C45 C46 1.397(6)
C45 C451 1.511(7)
C47 C471 1.527(7)
C47 C473 1.531(6)
C47 C472 1.537(6)
C51 C52 1.389(6)
C51 C56 1.395(6)
C52 C53 1.399(6)
C53 C54 1.384(7)
C53 C531 1.519(7)
C54 C55 1.391(7)
C55 C56 1.394(6)
C55 C551 1.507(7)
C57 C571 1.511(8)
C57 C573 1.512(7)
C57 C572 1.557(8)
C61 C62 1.394(6)
C61 C66 1.401(6)
C62 C63 1.392(6)
C63 C64 1.385(7)
C63 C631 1.506(7)
C64 C65 1.388(7)
C65 C66 1.399(6)
C65 C651 1.511(7)
C67 C672 1.523(6)
C67 C673 1.532(6)
C67 C671 1.543(6)
C1S C2S 1.3908(16)
C2S C3S 1.6490
C3S C4S 1.3484
C4S C5S 1.5866

loop_
_platon_squeeze_void_nr
_platon_squeeze_void_average_x
_platon_squeeze_void_average_y
_platon_squeeze_void_average_z
_platon_squeeze_void_volume
_platon_squeeze_void_count_electrons
_platon_squeeze_void_content
1 0.500 0.500 0.000 686 169 ' '
2 0.500 0.000 0.500 686 169 ' '
3 0.253 0.789 0.165 13 1 ' '
4 0.747 0.289 0.335 13 1 ' '
5 0.253 0.711 0.664 13 1 ' '
6 0.747 0.211 0.835 13 1 ' '
